data_1557687
loop_
_publ_author_name
'Messelberger, Julian'
'Gr\"unwald, Annette'
'Goodner, Stephen J.'
'Zeilinger, Florian'
'Pinter, Piermaria'
'Miehlich, Matthias E.'
'Heinemann, Frank W.'
'Hansmann, Max M.'
'Munz, Dominik'

_publ_section_title
;
 Aromaticity and sterics control whether a cationic olefin radical is
 resistant to disproportionation
;
_journal_issue 16
_journal_name_full 'Chemical Science'
_journal_page_first 4138
_journal_page_last 4149
_journal_paper_doi 10.1039/D0SC00699H
_journal_volume 11
_journal_year 2020
_chemical_formula_moiety 'C25 H39 N3, C F3 O3 S'
_chemical_formula_sum 'C26 H39 F3 N3 O3 S'
_chemical_formula_weight 530.66
_chemical_properties_physical Moisture-sensitive,Oxygen-sensitive
_space_group_crystal_system monoclinic
_space_group_IT_number 14
_space_group_name_Hall '-P 2ybc'
_space_group_name_H-M_alt 'P 1 21/c 1'
_atom_sites_solution_hydrogens geom
_audit_creation_date 2019-03-22
_audit_creation_method
;
Olex2 1.2
(compiled 2018.05.29 svn.r3508 for OlexSys, GUI svn.r5506)
;
_audit_update_record
;
2019-11-08 deposited with the CCDC.	2020-03-30 downloaded from the CCDC.
;
_cell_angle_alpha 90
_cell_angle_beta 91.5800(10)
_cell_angle_gamma 90
_cell_formula_units_Z 4
_cell_length_a 11.3959(4)
_cell_length_b 8.8582(3)
_cell_length_c 26.7626(10)
_cell_measurement_reflns_used 9879
_cell_measurement_temperature 100(2)
_cell_measurement_theta_max 29.51
_cell_measurement_theta_min 2.38
_cell_volume 2700.58(17)
_computing_cell_refinement 'SAINT V8.38A (Bruker AXS, 2016)'
_computing_data_collection 'Bruker APEX3 (Bruker AXS, 2015)'
_computing_data_reduction 'SAINT V8.38A (Bruker AXS, 2016)'
_computing_molecular_graphics 'SHELXTL 6.12 (Bruker AXS, 2002)'
_computing_publication_material 'Olex2 (Dolomanov et al., 2009)'
_computing_structure_refinement 'SHELXL-2016/6 (Sheldrick, 2015)'
_computing_structure_solution 'SHELXTL 6.12 (Bruker AXS, 2002)'
_diffrn_ambient_temperature 100(2)
_diffrn_measured_fraction_theta_full 0.998
_diffrn_measured_fraction_theta_max 0.999
_diffrn_measurement_device_type 'Bruker Kappa ImuS Duo Photon II CPAD'
_diffrn_measurement_method '\f and \w scans'
_diffrn_radiation_monochromator 'Quazar focussing montel optics'
_diffrn_radiation_source 'ImuS high brilliance micro-focus tube'
_diffrn_radiation_type MoK\a
_diffrn_radiation_wavelength 0.71073
_diffrn_reflns_av_R_equivalents 0.0389
_diffrn_reflns_av_unetI/netI 0.0267
_diffrn_reflns_Laue_measured_fraction_full 0.998
_diffrn_reflns_Laue_measured_fraction_max 0.999
_diffrn_reflns_limit_h_max 15
_diffrn_reflns_limit_h_min -15
_diffrn_reflns_limit_k_max 11
_diffrn_reflns_limit_k_min -11
_diffrn_reflns_limit_l_max 36
_diffrn_reflns_limit_l_min -36
_diffrn_reflns_number 44464
_diffrn_reflns_point_group_measured_fraction_full 0.998
_diffrn_reflns_point_group_measured_fraction_max 0.999
_diffrn_reflns_theta_full 25.242
_diffrn_reflns_theta_max 28.700
_diffrn_reflns_theta_min 2.380
_diffrn_standards_number 0
_exptl_absorpt_coefficient_mu 0.173
_exptl_absorpt_correction_T_max 0.7459
_exptl_absorpt_correction_T_min 0.7205
_exptl_absorpt_correction_type multi-scan
_exptl_absorpt_process_details
;
SADABS-2016/2 (Bruker,2016/2) was used for absorption correction.
wR2(int) was 0.0795 before and 0.0555 after correction.
The Ratio of minimum to maximum transmission is 0.9659.
The \l/2 correction factor is Not present.
;
_exptl_crystal_colour red
_exptl_crystal_density_diffrn 1.305
_exptl_crystal_description prism
_exptl_crystal_F_000 1132
_exptl_crystal_recrystallization_method 'Re-crystallisation from solvent: tetrahydrofuran, diethyl ether'
_exptl_crystal_size_max 0.17
_exptl_crystal_size_mid 0.15
_exptl_crystal_size_min 0.11
_refine_diff_density_max 0.412
_refine_diff_density_min -0.291
_refine_diff_density_rms 0.043
_refine_ls_extinction_method none
_refine_ls_goodness_of_fit_ref 1.051
_refine_ls_hydrogen_treatment constr
_refine_ls_matrix_type full
_refine_ls_number_parameters 408
_refine_ls_number_reflns 6963
_refine_ls_number_restraints 6
_refine_ls_restrained_S_all 1.051
_refine_ls_R_factor_all 0.0538
_refine_ls_R_factor_gt 0.0416
_refine_ls_shift/su_max 0.001
_refine_ls_shift/su_mean 0.000
_refine_ls_structure_factor_coef Fsqd
_refine_ls_weighting_details 'w=1/[\s^2^(Fo^2^)+(0.0459P)^2^+1.1702P] where P=(Fo^2^+2Fc^2^)/3'
_refine_ls_weighting_scheme calc
_refine_ls_wR_factor_gt 0.1005
_refine_ls_wR_factor_ref 0.1100
_reflns_Friedel_coverage 0.000
_reflns_number_gt 5762
_reflns_number_total 6963
_reflns_threshold_expression 'I > 2\s(I)'
_cod_data_source_file d0sc00699h2.cif
_cod_data_source_block jm1902
_cod_depositor_comments
;Adding full bibliography for 1557687--1557688.cif.

 Adding full bibliography for 1557687--1557688.cif.
;
_cod_database_code 1557687
_shelx_shelxl_version_number 2016/6
_shelx_space_group_comment
;
The symmetry employed for this shelxl refinement is uniquely defined
by the following loop, which should always be used as a source of
symmetry information in preference to the above space-group names.
They are only intended as comments.
;
_shelx_estimated_absorpt_t_max 0.981
_shelx_estimated_absorpt_t_min 0.971
_olex2_refinement_description
;
1. Fixed Uiso
 At 1.2 times of:
  All C(H) groups, All C(H,H) groups
 At 1.5 times of:
  All C(H,H,H) groups
2. Uiso/Uaniso restraints and constraints
C26 \\sim C26A: within 2A with sigma of 0.005 and sigma for terminal atoms of
0.01
3. Others
 Sof(S1A)=Sof(O1A)=Sof(O2A)=Sof(O3A)=Sof(C26A)=Sof(F1A)=Sof(F2A)=Sof(F3A)=1-
 FVAR(1)
 Sof(S1)=Sof(O1)=Sof(O2)=Sof(O3)=Sof(C26)=Sof(F1)=Sof(F2)=Sof(F3)=FVAR(1)
4.a Ternary CH refined with riding coordinates:
 C20(H20), C23(H23)
4.b Secondary CH2 refined with riding coordinates:
 C8(H8A,H8B)
4.c Aromatic/amide H refined with riding coordinates:
 C2(H2), C3(H3), C16(H16), C17(H17), C18(H18)
4.d Idealised Me refined as rotating group:
 C4(H4A,H4B,H4C), C5(H5A,H5B,H5C), C10(H10A,H10B,H10C), C11(H11A,H11B,H11C),
 C12(H12A,H12B,H12C), C13(H13A,H13B,H13C), C21(H21A,H21B,H21C), C22(H22A,H22B,
 H22C), C24(H24A,H24B,H24C), C25(H25A,H25B,H25C)
;
_olex2_submission_special_instructions 'No special instructions were received'

loop_
_space_group_symop_operation_xyz
'x, y, z'
'-x, y+1/2, -z+1/2'
'-x, -y, -z'
'x, -y-1/2, z-1/2'

loop_
_atom_site_label
_atom_site_type_symbol
_atom_site_fract_x
_atom_site_fract_y
_atom_site_fract_z
_atom_site_U_iso_or_equiv
_atom_site_adp_type
_atom_site_occupancy
_atom_site_site_symmetry_order
_atom_site_calc_flag
_atom_site_refinement_flags_posn
_atom_site_refinement_flags_adp
_atom_site_refinement_flags_occupancy
_atom_site_disorder_assembly
_atom_site_disorder_group
N1 N 0.72604(9) 0.19694(12) 0.55231(4) 0.0188(2) Uani 1 1 d . . . . .
N2 N 0.58359(9) 0.31379(13) 0.58753(4) 0.0221(2) Uani 1 1 d . . . . .
N3 N 0.81175(8) 0.47690(11) 0.64305(4) 0.01415(19) Uani 1 1 d . . . . .
C1 C 0.70005(10) 0.28306(13) 0.59254(4) 0.0163(2) Uani 1 1 d . . . . .
C2 C 0.62645(12) 0.17515(15) 0.52271(5) 0.0248(3) Uani 1 1 d . . . . .
H2 H 0.621184 0.118878 0.492517 0.030 Uiso 1 1 calc R . . . .
C3 C 0.53851(12) 0.24819(16) 0.54452(5) 0.0276(3) Uani 1 1 d . . . . .
H3 H 0.459420 0.253675 0.532487 0.033 Uiso 1 1 calc R . . . .
C4 C 0.84191(11) 0.14382(16) 0.53836(5) 0.0240(3) Uani 1 1 d . . . . .
H4A H 0.850416 0.155401 0.502222 0.036 Uiso 1 1 calc GR . . . .
H4B H 0.850599 0.037143 0.547430 0.036 Uiso 1 1 calc GR . . . .
H4C H 0.902500 0.203264 0.556061 0.036 Uiso 1 1 calc GR . . . .
C5 C 0.51283(12) 0.39390(19) 0.62360(6) 0.0333(3) Uani 1 1 d . . . . .
H5A H 0.436592 0.343731 0.626187 0.050 Uiso 1 1 calc GR . . . .
H5B H 0.500871 0.498339 0.612508 0.050 Uiso 1 1 calc GR . . . .
H5C H 0.553499 0.393436 0.656349 0.050 Uiso 1 1 calc GR . . . .
C6 C 0.78133(10) 0.32880(13) 0.63216(4) 0.0151(2) Uani 1 1 d . . . . .
C7 C 0.93259(10) 0.47542(13) 0.66735(4) 0.0159(2) Uani 1 1 d . . . . .
C8 C 0.92662(11) 0.32954(14) 0.69822(5) 0.0204(2) Uani 1 1 d . . . . .
H8A H 0.904171 0.352761 0.732853 0.025 Uiso 1 1 calc R . . . .
H8B H 1.004125 0.278999 0.699412 0.025 Uiso 1 1 calc R . . . .
C9 C 0.83327(10) 0.22532(13) 0.67261(4) 0.0173(2) Uani 1 1 d . . . . .
C10 C 0.95824(11) 0.61423(15) 0.69904(5) 0.0240(3) Uani 1 1 d . . . . .
H10A H 1.040194 0.611774 0.711108 0.036 Uiso 1 1 calc GR . . . .
H10B H 0.906317 0.615372 0.727619 0.036 Uiso 1 1 calc GR . . . .
H10C H 0.944784 0.705200 0.678840 0.036 Uiso 1 1 calc GR . . . .
C11 C 1.02649(10) 0.46200(15) 0.62777(5) 0.0215(3) Uani 1 1 d . . . . .
H11A H 1.103656 0.448712 0.644253 0.032 Uiso 1 1 calc GR . . . .
H11B H 1.026786 0.553949 0.607408 0.032 Uiso 1 1 calc GR . . . .
H11C H 1.009134 0.374741 0.606298 0.032 Uiso 1 1 calc GR . . . .
C12 C 0.73490(11) 0.18832(15) 0.70914(5) 0.0236(3) Uani 1 1 d . . . . .
H12A H 0.767678 0.130749 0.737510 0.035 Uiso 1 1 calc GR . . . .
H12B H 0.674014 0.128308 0.691850 0.035 Uiso 1 1 calc GR . . . .
H12C H 0.700511 0.282400 0.721268 0.035 Uiso 1 1 calc GR . . . .
C13 C 0.88707(12) 0.07687(14) 0.65514(5) 0.0232(3) Uani 1 1 d . . . . .
H13A H 0.916543 0.019674 0.684212 0.035 Uiso 1 1 calc GR . . . .
H13B H 0.952018 0.098429 0.632974 0.035 Uiso 1 1 calc GR . . . .
H13C H 0.827130 0.017407 0.637046 0.035 Uiso 1 1 calc GR . . . .
C14 C 0.74674(9) 0.60825(13) 0.62673(4) 0.0143(2) Uani 1 1 d . . . . .
C15 C 0.74919(9) 0.65644(13) 0.57656(4) 0.0148(2) Uani 1 1 d . . . . .
C16 C 0.67930(10) 0.77913(14) 0.56168(4) 0.0177(2) Uani 1 1 d . . . . .
H16 H 0.681108 0.813326 0.528061 0.021 Uiso 1 1 calc R . . . .
C17 C 0.60752(10) 0.85172(14) 0.59501(5) 0.0196(2) Uani 1 1 d . . . . .
H17 H 0.558742 0.932854 0.584047 0.023 Uiso 1 1 calc R . . . .
C18 C 0.60731(10) 0.80530(14) 0.64436(5) 0.0199(2) Uani 1 1 d . . . . .
H18 H 0.558730 0.856590 0.667122 0.024 Uiso 1 1 calc R . . . .
C19 C 0.67651(10) 0.68517(14) 0.66163(4) 0.0170(2) Uani 1 1 d . . . . .
C20 C 0.82544(10) 0.58251(13) 0.53786(4) 0.0163(2) Uani 1 1 d . . . . .
H20 H 0.863110 0.491251 0.553357 0.020 Uiso 1 1 calc R . . . .
C21 C 0.75429(12) 0.53204(15) 0.49113(5) 0.0226(3) Uani 1 1 d . . . . .
H21A H 0.803239 0.467681 0.470427 0.034 Uiso 1 1 calc GR . . . .
H21B H 0.729160 0.621021 0.471891 0.034 Uiso 1 1 calc GR . . . .
H21C H 0.685117 0.475249 0.501312 0.034 Uiso 1 1 calc GR . . . .
C22 C 0.92294(11) 0.69065(15) 0.52207(5) 0.0226(3) Uani 1 1 d . . . . .
H22A H 0.978122 0.636534 0.501081 0.034 Uiso 1 1 calc GR . . . .
H22B H 0.964700 0.729394 0.551898 0.034 Uiso 1 1 calc GR . . . .
H22C H 0.888236 0.775050 0.503167 0.034 Uiso 1 1 calc GR . . . .
C23 C 0.67242(11) 0.64726(14) 0.71718(5) 0.0211(2) Uani 1 1 d . . . . .
H23 H 0.725221 0.559045 0.724008 0.025 Uiso 1 1 calc R . . . .
C24 C 0.54897(13) 0.60711(18) 0.73455(5) 0.0311(3) Uani 1 1 d . . . . .
H24A H 0.550945 0.593190 0.770891 0.047 Uiso 1 1 calc GR . . . .
H24B H 0.522622 0.513500 0.718264 0.047 Uiso 1 1 calc GR . . . .
H24C H 0.494539 0.689002 0.725579 0.047 Uiso 1 1 calc GR . . . .
C25 C 0.71722(13) 0.78201(15) 0.74891(5) 0.0262(3) Uani 1 1 d . . . . .
H25A H 0.728004 0.750260 0.783815 0.039 Uiso 1 1 calc GR . . . .
H25B H 0.659776 0.864248 0.746837 0.039 Uiso 1 1 calc GR . . . .
H25C H 0.792338 0.817061 0.736228 0.039 Uiso 1 1 calc GR . . . .
S1 S 0.27820(11) 1.06252(8) 0.60980(3) 0.0193(2) Uani 0.492(2) 1 d . . P A 1
O1 O 0.39114(17) 1.0774(2) 0.63454(8) 0.0279(5) Uani 0.492(2) 1 d . . P A 1
O2 O 0.1875(3) 1.1549(7) 0.6298(3) 0.0414(10) Uani 0.492(2) 1 d . . P A 1
O3 O 0.2823(4) 1.0554(6) 0.55582(16) 0.0315(8) Uani 0.492(2) 1 d . . P A 1
C26 C 0.2341(11) 0.8692(10) 0.6269(3) 0.0263(13) Uani 0.492(2) 1 d . U P A 1
F1 F 0.12639(19) 0.8412(3) 0.60799(9) 0.0531(7) Uani 0.492(2) 1 d . . P A 1
F2 F 0.3051(3) 0.7707(5) 0.6112(2) 0.0567(9) Uani 0.492(2) 1 d . . P A 1
F3 F 0.2268(3) 0.8577(4) 0.67623(9) 0.0701(9) Uani 0.492(2) 1 d . . P A 1
S1A S 0.22370(11) 1.06058(8) 0.59673(3) 0.0229(2) Uani 0.508(2) 1 d . . P A 2
O1A O 0.11280(19) 1.0354(3) 0.57186(8) 0.0443(7) Uani 0.508(2) 1 d . . P A 2
O2A O 0.3223(3) 1.0486(7) 0.56529(19) 0.0457(11) Uani 0.508(2) 1 d . . P A 2
O3A O 0.2290(4) 1.1852(6) 0.6297(2) 0.0562(13) Uani 0.508(2) 1 d . . P A 2
C26A C 0.2388(11) 0.9008(12) 0.6374(4) 0.0317(14) Uani 0.508(2) 1 d . U P A 2
F1A F 0.33782(17) 0.9006(3) 0.66477(9) 0.0567(7) Uani 0.508(2) 1 d . . P A 2
F2A F 0.2433(5) 0.7688(6) 0.6096(2) 0.0895(16) Uani 0.508(2) 1 d . . P A 2
F3A F 0.1531(2) 0.8858(4) 0.66801(11) 0.0845(12) Uani 0.508(2) 1 d . . P A 2

loop_
_atom_site_aniso_label
_atom_site_aniso_U_11
_atom_site_aniso_U_22
_atom_site_aniso_U_33
_atom_site_aniso_U_23
_atom_site_aniso_U_13
_atom_site_aniso_U_12
N1 0.0216(5) 0.0176(5) 0.0171(5) -0.0006(4) -0.0001(4) -0.0042(4)
N2 0.0162(5) 0.0238(5) 0.0259(5) -0.0008(4) -0.0031(4) -0.0013(4)
N3 0.0133(4) 0.0127(4) 0.0164(4) 0.0003(4) -0.0014(3) 0.0002(3)
C1 0.0163(5) 0.0144(5) 0.0181(5) 0.0012(4) 0.0001(4) -0.0017(4)
C2 0.0310(7) 0.0223(6) 0.0206(6) 0.0008(5) -0.0079(5) -0.0099(5)
C3 0.0242(6) 0.0268(7) 0.0313(7) 0.0015(6) -0.0110(5) -0.0069(5)
C4 0.0255(6) 0.0239(6) 0.0229(6) -0.0052(5) 0.0074(5) -0.0034(5)
C5 0.0181(6) 0.0376(8) 0.0445(9) -0.0080(7) 0.0035(6) 0.0028(6)
C6 0.0156(5) 0.0139(5) 0.0159(5) 0.0000(4) -0.0004(4) 0.0001(4)
C7 0.0148(5) 0.0155(5) 0.0172(5) 0.0010(4) -0.0031(4) -0.0005(4)
C8 0.0232(6) 0.0183(6) 0.0195(6) 0.0035(5) -0.0053(5) -0.0020(5)
C9 0.0190(5) 0.0145(5) 0.0183(5) 0.0023(4) -0.0015(4) -0.0003(4)
C10 0.0235(6) 0.0197(6) 0.0286(7) -0.0054(5) -0.0067(5) -0.0020(5)
C11 0.0148(5) 0.0262(6) 0.0235(6) 0.0023(5) -0.0008(4) -0.0007(5)
C12 0.0256(6) 0.0205(6) 0.0248(6) 0.0044(5) 0.0028(5) -0.0025(5)
C13 0.0259(6) 0.0160(6) 0.0276(6) 0.0022(5) -0.0009(5) 0.0036(5)
C14 0.0128(5) 0.0129(5) 0.0172(5) 0.0013(4) 0.0002(4) 0.0001(4)
C15 0.0137(5) 0.0149(5) 0.0157(5) 0.0001(4) 0.0003(4) -0.0018(4)
C16 0.0177(5) 0.0177(6) 0.0175(5) 0.0018(4) -0.0019(4) 0.0006(4)
C17 0.0181(5) 0.0164(6) 0.0241(6) 0.0018(5) -0.0012(4) 0.0036(4)
C18 0.0186(5) 0.0181(6) 0.0231(6) -0.0011(5) 0.0049(4) 0.0030(4)
C19 0.0175(5) 0.0163(5) 0.0173(5) 0.0004(4) 0.0033(4) -0.0004(4)
C20 0.0171(5) 0.0163(5) 0.0156(5) 0.0014(4) 0.0022(4) 0.0022(4)
C21 0.0275(6) 0.0236(6) 0.0166(5) -0.0009(5) -0.0007(5) 0.0025(5)
C22 0.0212(6) 0.0214(6) 0.0254(6) 0.0048(5) 0.0061(5) 0.0003(5)
C23 0.0264(6) 0.0195(6) 0.0177(5) 0.0015(5) 0.0066(5) 0.0022(5)
C24 0.0329(7) 0.0338(8) 0.0273(7) 0.0011(6) 0.0139(6) -0.0017(6)
C25 0.0367(7) 0.0216(6) 0.0206(6) -0.0018(5) 0.0038(5) 0.0027(5)
S1 0.0229(5) 0.0170(3) 0.0181(3) -0.0020(2) 0.0020(3) 0.0013(3)
O1 0.0260(10) 0.0284(11) 0.0294(10) -0.0037(8) -0.0002(8) -0.0036(8)
O2 0.0297(17) 0.040(3) 0.055(2) -0.0155(18) 0.0101(17) 0.0110(14)
O3 0.048(2) 0.0298(15) 0.0167(12) 0.0017(10) -0.0001(14) -0.0005(17)
C26 0.0335(18) 0.023(4) 0.022(3) -0.001(2) 0.002(2) -0.009(3)
F1 0.0438(12) 0.0547(14) 0.0604(14) 0.0054(11) -0.0064(10) -0.0298(11)
F2 0.070(2) 0.0186(12) 0.081(2) 0.0046(12) -0.005(2) 0.0010(16)
F3 0.096(2) 0.085(2) 0.0292(12) 0.0280(12) 0.0016(14) -0.0385(19)
S1A 0.0240(5) 0.0241(3) 0.0207(4) -0.0023(3) 0.0027(3) 0.0026(3)
O1A 0.0309(11) 0.0749(18) 0.0267(11) 0.0105(11) -0.0051(9) -0.0026(11)
O2A 0.040(2) 0.0506(18) 0.048(3) 0.0184(19) 0.0241(17) 0.0052(19)
O3A 0.090(4) 0.032(2) 0.0459(19) -0.0164(16) -0.010(3) 0.017(3)
C26A 0.032(2) 0.028(4) 0.035(4) -0.003(2) 0.004(3) -0.003(2)
F1A 0.0323(10) 0.0727(16) 0.0641(15) 0.0236(12) -0.0134(10) 0.0112(10)
F2A 0.145(5) 0.0266(16) 0.095(3) 0.0081(16) -0.016(4) -0.018(3)
F3A 0.0389(13) 0.153(3) 0.0619(17) 0.0718(19) 0.0162(12) 0.0095(16)

loop_
_atom_type_symbol
_atom_type_description
_atom_type_scat_dispersion_real
_atom_type_scat_dispersion_imag
_atom_type_scat_source
C C 0.0033 0.0016 'International Tables Vol C Tables 4.2.6.8 and 6.1.1.4'
H H 0.0000 0.0000 'International Tables Vol C Tables 4.2.6.8 and 6.1.1.4'
F F 0.0171 0.0103 'International Tables Vol C Tables 4.2.6.8 and 6.1.1.4'
N N 0.0061 0.0033 'International Tables Vol C Tables 4.2.6.8 and 6.1.1.4'
O O 0.0106 0.0060 'International Tables Vol C Tables 4.2.6.8 and 6.1.1.4'
S S 0.1246 0.1234 'International Tables Vol C Tables 4.2.6.8 and 6.1.1.4'

loop_
_geom_angle_atom_site_label_1
_geom_angle_atom_site_label_2
_geom_angle_atom_site_label_3
_geom_angle
_geom_angle_site_symmetry_1
_geom_angle_site_symmetry_3
_geom_angle_publ_flag
C1 N1 C2 109.86(11) . . ?
C1 N1 C4 127.01(10) . . ?
C2 N1 C4 122.93(11) . . ?
C1 N2 C3 109.84(11) . . ?
C1 N2 C5 126.06(11) . . ?
C3 N2 C5 123.95(11) . . ?
C6 N3 C7 107.64(9) . . ?
C6 N3 C14 125.24(9) . . ?
C14 N3 C7 126.45(9) . . ?
N1 C1 C6 126.09(10) . . ?
N2 C1 N1 105.54(10) . . ?
N2 C1 C6 128.36(11) . . ?
N1 C2 H2 126.4 . . ?
C3 C2 N1 107.20(11) . . ?
C3 C2 H2 126.4 . . ?
N2 C3 H3 126.2 . . ?
C2 C3 N2 107.56(11) . . ?
C2 C3 H3 126.2 . . ?
N1 C4 H4A 109.5 . . ?
N1 C4 H4B 109.5 . . ?
N1 C4 H4C 109.5 . . ?
H4A C4 H4B 109.5 . . ?
H4A C4 H4C 109.5 . . ?
H4B C4 H4C 109.5 . . ?
N2 C5 H5A 109.5 . . ?
N2 C5 H5B 109.5 . . ?
N2 C5 H5C 109.5 . . ?
H5A C5 H5B 109.5 . . ?
H5A C5 H5C 109.5 . . ?
H5B C5 H5C 109.5 . . ?
N3 C6 C1 124.81(10) . . ?
N3 C6 C9 109.24(9) . . ?
C1 C6 C9 125.45(10) . . ?
N3 C7 C8 100.71(9) . . ?
N3 C7 C10 113.19(10) . . ?
N3 C7 C11 110.48(9) . . ?
C10 C7 C8 113.08(10) . . ?
C10 C7 C11 108.79(10) . . ?
C11 C7 C8 110.42(10) . . ?
C7 C8 H8A 110.2 . . ?
C7 C8 H8B 110.2 . . ?
C7 C8 C9 107.62(9) . . ?
H8A C8 H8B 108.5 . . ?
C9 C8 H8A 110.2 . . ?
C9 C8 H8B 110.2 . . ?
C6 C9 C8 101.74(9) . . ?
C6 C9 C12 107.63(10) . . ?
C6 C9 C13 116.79(10) . . ?
C12 C9 C8 110.33(10) . . ?
C13 C9 C8 111.74(10) . . ?
C13 C9 C12 108.39(10) . . ?
C7 C10 H10A 109.5 . . ?
C7 C10 H10B 109.5 . . ?
C7 C10 H10C 109.5 . . ?
H10A C10 H10B 109.5 . . ?
H10A C10 H10C 109.5 . . ?
H10B C10 H10C 109.5 . . ?
C7 C11 H11A 109.5 . . ?
C7 C11 H11B 109.5 . . ?
C7 C11 H11C 109.5 . . ?
H11A C11 H11B 109.5 . . ?
H11A C11 H11C 109.5 . . ?
H11B C11 H11C 109.5 . . ?
C9 C12 H12A 109.5 . . ?
C9 C12 H12B 109.5 . . ?
C9 C12 H12C 109.5 . . ?
H12A C12 H12B 109.5 . . ?
H12A C12 H12C 109.5 . . ?
H12B C12 H12C 109.5 . . ?
C9 C13 H13A 109.5 . . ?
C9 C13 H13B 109.5 . . ?
C9 C13 H13C 109.5 . . ?
H13A C13 H13B 109.5 . . ?
H13A C13 H13C 109.5 . . ?
H13B C13 H13C 109.5 . . ?
C15 C14 N3 120.65(10) . . ?
C15 C14 C19 120.48(10) . . ?
C19 C14 N3 118.83(10) . . ?
C14 C15 C20 123.07(10) . . ?
C16 C15 C14 118.71(10) . . ?
C16 C15 C20 118.22(10) . . ?
C15 C16 H16 119.4 . . ?
C17 C16 C15 121.27(11) . . ?
C17 C16 H16 119.4 . . ?
C16 C17 H17 120.2 . . ?
C18 C17 C16 119.57(11) . . ?
C18 C17 H17 120.2 . . ?
C17 C18 H18 119.1 . . ?
C17 C18 C19 121.80(11) . . ?
C19 C18 H18 119.1 . . ?
C14 C19 C23 124.60(11) . . ?
C18 C19 C14 118.12(11) . . ?
C18 C19 C23 117.27(10) . . ?
C15 C20 H20 108.2 . . ?
C15 C20 C21 112.40(10) . . ?
C15 C20 C22 110.53(10) . . ?
C21 C20 H20 108.2 . . ?
C22 C20 H20 108.2 . . ?
C22 C20 C21 109.09(10) . . ?
C20 C21 H21A 109.5 . . ?
C20 C21 H21B 109.5 . . ?
C20 C21 H21C 109.5 . . ?
H21A C21 H21B 109.5 . . ?
H21A C21 H21C 109.5 . . ?
H21B C21 H21C 109.5 . . ?
C20 C22 H22A 109.5 . . ?
C20 C22 H22B 109.5 . . ?
C20 C22 H22C 109.5 . . ?
H22A C22 H22B 109.5 . . ?
H22A C22 H22C 109.5 . . ?
H22B C22 H22C 109.5 . . ?
C19 C23 H23 108.4 . . ?
C19 C23 C24 113.50(11) . . ?
C19 C23 C25 110.32(10) . . ?
C24 C23 H23 108.4 . . ?
C24 C23 C25 107.73(11) . . ?
C25 C23 H23 108.4 . . ?
C23 C24 H24A 109.5 . . ?
C23 C24 H24B 109.5 . . ?
C23 C24 H24C 109.5 . . ?
H24A C24 H24B 109.5 . . ?
H24A C24 H24C 109.5 . . ?
H24B C24 H24C 109.5 . . ?
C23 C25 H25A 109.5 . . ?
C23 C25 H25B 109.5 . . ?
C23 C25 H25C 109.5 . . ?
H25A C25 H25B 109.5 . . ?
H25A C25 H25C 109.5 . . ?
H25B C25 H25C 109.5 . . ?
O1 S1 O3 114.2(2) . . ?
O1 S1 C26 102.5(4) . . ?
O2 S1 O1 114.9(2) . . ?
O2 S1 O3 116.2(3) . . ?
O2 S1 C26 103.5(4) . . ?
O3 S1 C26 102.9(3) . . ?
F1 C26 S1 109.3(7) . . ?
F2 C26 S1 112.1(8) . . ?
F2 C26 F1 109.5(5) . . ?
F2 C26 F3 109.5(9) . . ?
F3 C26 S1 110.1(4) . . ?
F3 C26 F1 106.3(8) . . ?
O1A S1A C26A 103.2(4) . . ?
O2A S1A O1A 114.5(2) . . ?
O2A S1A C26A 103.6(4) . . ?
O3A S1A O1A 115.8(3) . . ?
O3A S1A O2A 113.9(3) . . ?
O3A S1A C26A 103.6(3) . . ?
F1A C26A S1A 113.7(7) . . ?
F1A C26A F2A 104.5(9) . . ?
F2A C26A S1A 110.1(7) . . ?
F3A C26A S1A 113.8(8) . . ?
F3A C26A F1A 107.1(7) . . ?
F3A C26A F2A 107.0(8) . . ?

loop_
_geom_bond_atom_site_label_1
_geom_bond_atom_site_label_2
_geom_bond_distance
_geom_bond_site_symmetry_2
_geom_bond_publ_flag
N1 C1 1.3589(15) . ?
N1 C2 1.3795(16) . ?
N1 C4 1.4600(16) . ?
N2 C1 1.3578(15) . ?
N2 C3 1.3760(17) . ?
N2 C5 1.4591(18) . ?
N3 C6 1.3859(15) . ?
N3 C7 1.5067(14) . ?
N3 C14 1.4407(14) . ?
C1 C6 1.4464(16) . ?
C2 H2 0.9500 . ?
C2 C3 1.340(2) . ?
C3 H3 0.9500 . ?
C4 H4A 0.9800 . ?
C4 H4B 0.9800 . ?
C4 H4C 0.9800 . ?
C5 H5A 0.9800 . ?
C5 H5B 0.9800 . ?
C5 H5C 0.9800 . ?
C6 C9 1.5255(16) . ?
C7 C8 1.5362(16) . ?
C7 C10 1.5174(17) . ?
C7 C11 1.5311(16) . ?
C8 H8A 0.9900 . ?
C8 H8B 0.9900 . ?
C8 C9 1.5535(17) . ?
C9 C12 1.5429(17) . ?
C9 C13 1.5296(17) . ?
C10 H10A 0.9800 . ?
C10 H10B 0.9800 . ?
C10 H10C 0.9800 . ?
C11 H11A 0.9800 . ?
C11 H11B 0.9800 . ?
C11 H11C 0.9800 . ?
C12 H12A 0.9800 . ?
C12 H12B 0.9800 . ?
C12 H12C 0.9800 . ?
C13 H13A 0.9800 . ?
C13 H13B 0.9800 . ?
C13 H13C 0.9800 . ?
C14 C15 1.4099(15) . ?
C14 C19 1.4207(16) . ?
C15 C16 1.3988(16) . ?
C15 C20 1.5186(16) . ?
C16 H16 0.9500 . ?
C16 C17 1.3852(17) . ?
C17 H17 0.9500 . ?
C17 C18 1.3835(17) . ?
C18 H18 0.9500 . ?
C18 C19 1.3957(17) . ?
C19 C23 1.5261(16) . ?
C20 H20 1.0000 . ?
C20 C21 1.5379(17) . ?
C20 C22 1.5351(17) . ?
C21 H21A 0.9800 . ?
C21 H21B 0.9800 . ?
C21 H21C 0.9800 . ?
C22 H22A 0.9800 . ?
C22 H22B 0.9800 . ?
C22 H22C 0.9800 . ?
C23 H23 1.0000 . ?
C23 C24 1.5355(18) . ?
C23 C25 1.5436(18) . ?
C24 H24A 0.9800 . ?
C24 H24B 0.9800 . ?
C24 H24C 0.9800 . ?
C25 H25A 0.9800 . ?
C25 H25B 0.9800 . ?
C25 H25C 0.9800 . ?
S1 O1 1.437(2) . ?
S1 O2 1.433(5) . ?
S1 O3 1.448(4) . ?
S1 C26 1.846(10) . ?
C26 F1 1.339(11) . ?
C26 F2 1.269(11) . ?
C26 F3 1.328(10) . ?
S1A O1A 1.430(2) . ?
S1A O2A 1.426(5) . ?
S1A O3A 1.414(6) . ?
S1A C26A 1.791(13) . ?
C26A F1A 1.329(12) . ?
C26A F2A 1.387(8) . ?
C26A F3A 1.299(12) . ?

loop_
_geom_torsion_atom_site_label_1
_geom_torsion_atom_site_label_2
_geom_torsion_atom_site_label_3
_geom_torsion_atom_site_label_4
_geom_torsion
_geom_torsion_site_symmetry_1
_geom_torsion_site_symmetry_2
_geom_torsion_site_symmetry_3
_geom_torsion_site_symmetry_4
_geom_torsion_publ_flag
N1 C1 C6 N3 117.19(14) . . . . ?
N1 C1 C6 C9 -71.82(17) . . . . ?
N1 C2 C3 N2 -0.40(15) . . . . ?
N2 C1 C6 N3 -63.72(18) . . . . ?
N2 C1 C6 C9 107.28(15) . . . . ?
N3 C6 C9 C8 -16.41(12) . . . . ?
N3 C6 C9 C12 99.59(11) . . . . ?
N3 C6 C9 C13 -138.32(11) . . . . ?
N3 C7 C8 C9 25.09(12) . . . . ?
N3 C14 C15 C16 176.25(10) . . . . ?
N3 C14 C15 C20 -4.50(17) . . . . ?
N3 C14 C19 C18 -175.31(10) . . . . ?
N3 C14 C19 C23 5.58(17) . . . . ?
C1 N1 C2 C3 0.16(15) . . . . ?
C1 N2 C3 C2 0.50(15) . . . . ?
C1 C6 C9 C8 171.41(11) . . . . ?
C1 C6 C9 C12 -72.58(14) . . . . ?
C1 C6 C9 C13 49.50(16) . . . . ?
C2 N1 C1 N2 0.14(13) . . . . ?
C2 N1 C1 C6 179.40(11) . . . . ?
C3 N2 C1 N1 -0.39(14) . . . . ?
C3 N2 C1 C6 -179.63(12) . . . . ?
C4 N1 C1 N2 175.05(11) . . . . ?
C4 N1 C1 C6 -5.69(19) . . . . ?
C4 N1 C2 C3 -174.99(12) . . . . ?
C5 N2 C1 N1 175.17(12) . . . . ?
C5 N2 C1 C6 -4.1(2) . . . . ?
C5 N2 C3 C2 -175.18(13) . . . . ?
C6 N3 C7 C8 -36.36(11) . . . . ?
C6 N3 C7 C10 -157.36(10) . . . . ?
C6 N3 C7 C11 80.36(11) . . . . ?
C6 N3 C14 C15 -73.76(15) . . . . ?
C6 N3 C14 C19 103.90(13) . . . . ?
C7 N3 C6 C1 -153.49(11) . . . . ?
C7 N3 C6 C9 34.27(12) . . . . ?
C7 N3 C14 C15 95.71(13) . . . . ?
C7 N3 C14 C19 -86.63(14) . . . . ?
C7 C8 C9 C6 -6.82(12) . . . . ?
C7 C8 C9 C12 -120.83(11) . . . . ?
C7 C8 C9 C13 118.52(11) . . . . ?
C10 C7 C8 C9 146.17(10) . . . . ?
C11 C7 C8 C9 -91.68(11) . . . . ?
C14 N3 C6 C1 17.65(17) . . . . ?
C14 N3 C6 C9 -154.59(10) . . . . ?
C14 N3 C7 C8 152.64(10) . . . . ?
C14 N3 C7 C10 31.64(15) . . . . ?
C14 N3 C7 C11 -90.64(13) . . . . ?
C14 C15 C16 C17 -0.82(17) . . . . ?
C14 C15 C20 C21 125.92(12) . . . . ?
C14 C15 C20 C22 -111.94(12) . . . . ?
C14 C19 C23 C24 -121.90(13) . . . . ?
C14 C19 C23 C25 117.10(13) . . . . ?
C15 C14 C19 C18 2.35(17) . . . . ?
C15 C14 C19 C23 -176.75(11) . . . . ?
C15 C16 C17 C18 1.98(18) . . . . ?
C16 C15 C20 C21 -54.83(14) . . . . ?
C16 C15 C20 C22 67.31(13) . . . . ?
C16 C17 C18 C19 -0.94(19) . . . . ?
C17 C18 C19 C14 -1.20(18) . . . . ?
C17 C18 C19 C23 177.97(11) . . . . ?
C18 C19 C23 C24 58.99(15) . . . . ?
C18 C19 C23 C25 -62.01(15) . . . . ?
C19 C14 C15 C16 -1.37(17) . . . . ?
C19 C14 C15 C20 177.88(10) . . . . ?
C20 C15 C16 C17 179.89(11) . . . . ?
O1 S1 C26 F1 177.3(4) . . . . ?
O1 S1 C26 F2 -61.1(7) . . . . ?
O1 S1 C26 F3 61.0(8) . . . . ?
O2 S1 C26 F1 57.5(6) . . . . ?
O2 S1 C26 F2 179.0(6) . . . . ?
O2 S1 C26 F3 -58.9(9) . . . . ?
O3 S1 C26 F1 -63.9(6) . . . . ?
O3 S1 C26 F2 57.7(7) . . . . ?
O3 S1 C26 F3 179.8(7) . . . . ?
O1A S1A C26A F1A 180.0(5) . . . . ?
O1A S1A C26A F2A 63.1(8) . . . . ?
O1A S1A C26A F3A -57.1(5) . . . . ?
O2A S1A C26A F1A 60.3(6) . . . . ?
O2A S1A C26A F2A -56.6(8) . . . . ?
O2A S1A C26A F3A -176.7(5) . . . . ?
O3A S1A C26A F1A -58.9(7) . . . . ?
O3A S1A C26A F2A -175.9(7) . . . . ?
O3A S1A C26A F3A 64.0(6) . . . . ?
